data_7157813
loop_
_publ_author_name
'Ichikawa, Yuki'
'Hiramatsu, Michiaki'
'Mita, Yusuke'
'Makishima, Makoto'
'Matsumoto, Yotaro'
'Masumoto, Yui'
'Muranaka, Atsuya'
'Uchiyama, Masanobu'
'Hashimoto, Yuichi'
'Ishikawa, Minoru'

_publ_section_title
;
 <i>meta</i>-Non-flat substituents: a novel molecular design to improve
 aqueous solubility in small molecule drug discovery.
;
_journal_issue 2
_journal_name_full 'Organic &amp; biomolecular chemistry'
_journal_page_first 446
_journal_page_last 456
_journal_paper_doi 10.1039/d0ob02083d
_journal_volume 19
_journal_year 2021
_chemical_formula_moiety 'C7 H4 Br N'
_chemical_formula_sum 'C7 H4 Br N'
_chemical_formula_weight 182.02
_chemical_melting_point 38
_chemical_name_systematic 3-Bromobenzonitrile
_space_group_crystal_system monoclinic
_space_group_IT_number 14
_space_group_name_Hall '-P 2yn'
_space_group_name_H-M_alt 'P 1 21/n 1'
_atom_sites_solution_hydrogens difmap
_atom_sites_solution_primary direct
_atom_sites_solution_secondary difmap
_audit_creation_method SHELXL-2014
_audit_update_record
;
2018-03-08 deposited with the CCDC.	2020-11-27 downloaded from the CCDC.
;
_cell_angle_alpha 90
_cell_angle_beta 93.257(3)
_cell_angle_gamma 90
_cell_formula_units_Z 4
_cell_length_a 7.5162(4)
_cell_length_b 3.9503(2)
_cell_length_c 22.2292(13)
_cell_measurement_reflns_used 17150
_cell_measurement_temperature 90
_cell_measurement_theta_max 31.020
_cell_measurement_theta_min 1.835
_cell_volume 658.95(6)
_computing_cell_refinement HKL2000
_computing_data_collection CrystalClear
_computing_data_reduction HKL2000
_computing_molecular_graphics SV
_computing_publication_material 'SHELXL-2014 (Sheldrick, 2014)'
_computing_structure_refinement 'SHELXL-2014 (Sheldrick, 2014)'
_computing_structure_solution SHELXS-97
_diffrn_ambient_temperature 90
_diffrn_detector_area_resol_mean 7.31
_diffrn_measured_fraction_theta_full 1.000
_diffrn_measured_fraction_theta_max 0.999
_diffrn_measurement_device_type 'Rigaku AFC-8 with Saturn70 CCD'
_diffrn_measurement_method \w-scan
_diffrn_radiation_type MoK\a
_diffrn_radiation_wavelength 0.71073
_diffrn_reflns_av_R_equivalents 0.0654
_diffrn_reflns_av_unetI/netI 0.0299
_diffrn_reflns_Laue_measured_fraction_full 1.000
_diffrn_reflns_Laue_measured_fraction_max 0.999
_diffrn_reflns_limit_h_max 10
_diffrn_reflns_limit_h_min -10
_diffrn_reflns_limit_k_max 5
_diffrn_reflns_limit_k_min -5
_diffrn_reflns_limit_l_max 32
_diffrn_reflns_limit_l_min -32
_diffrn_reflns_number 15786
_diffrn_reflns_point_group_measured_fraction_full 1.000
_diffrn_reflns_point_group_measured_fraction_max 0.999
_diffrn_reflns_theta_full 25.242
_diffrn_reflns_theta_max 31.020
_diffrn_reflns_theta_min 1.835
_diffrn_source 'Fine-focus rotating anode'
_exptl_absorpt_coefficient_mu 6.133
_exptl_absorpt_correction_T_max 0.65834
_exptl_absorpt_correction_T_min 0.56823
_exptl_absorpt_correction_type multi-scan
_exptl_absorpt_process_details
;
 MULABS - Empirical Correction for Absorption Anisotropy.
 R.H. Blessing, Acta Cryst. (1995), A51, 33-38.
;
_exptl_crystal_colour colourless
_exptl_crystal_density_diffrn 1.835
_exptl_crystal_description needle
_exptl_crystal_F_000 352
_exptl_crystal_recrystallization_method 'Re-crystallisation from solvent'
_exptl_crystal_size_max 0.120
_exptl_crystal_size_mid 0.020
_exptl_crystal_size_min 0.020
_refine_diff_density_max 0.535
_refine_diff_density_min -0.952
_refine_diff_density_rms 0.107
_refine_ls_extinction_method none
_refine_ls_goodness_of_fit_ref 1.058
_refine_ls_hydrogen_treatment constr
_refine_ls_matrix_type full
_refine_ls_number_parameters 82
_refine_ls_number_reflns 2107
_refine_ls_number_restraints 0
_refine_ls_restrained_S_all 1.058
_refine_ls_R_factor_all 0.0447
_refine_ls_R_factor_gt 0.0343
_refine_ls_shift/su_max 0.000
_refine_ls_shift/su_mean 0.000
_refine_ls_structure_factor_coef Fsqd
_refine_ls_weighting_details 'w=1/[\s^2^(Fo^2^)+(0.0446P)^2^+0.5480P] where P=(Fo^2^+2Fc^2^)/3'
_refine_ls_weighting_scheme calc
_refine_ls_wR_factor_gt 0.0860
_refine_ls_wR_factor_ref 0.0918
_reflns_Friedel_coverage 0.000
_reflns_number_gt 1696
_reflns_number_total 2107
_reflns_threshold_expression 'I > 2\s(I)'
_cod_data_source_file d0ob02083d2.cif
_cod_data_source_block CY015
_cod_depositor_comments 'Adding full bibliography for 7157808--7157819.cif.'
_cod_original_sg_symbol_H-M 'P 21/n'
_cod_database_code 7157813
_shelx_space_group_comment
;
The symmetry employed for this shelxl refinement is uniquely defined
by the following loop, which should always be used as a source of
symmetry information in preference to the above space-group names.
They are only intended as comments.
;
_shelx_estimated_absorpt_t_min 0.527
_shelx_estimated_absorpt_t_max 0.887
_shelxl_version_number 2014-3

loop_
_space_group_symop_operation_xyz
'x, y, z'
'-x+1/2, y+1/2, -z+1/2'
'-x, -y, -z'
'x-1/2, -y-1/2, z-1/2'

loop_
_atom_site_label
_atom_site_type_symbol
_atom_site_fract_x
_atom_site_fract_y
_atom_site_fract_z
_atom_site_U_iso_or_equiv
_atom_site_adp_type
_atom_site_occupancy
_atom_site_site_symmetry_order
_atom_site_calc_flag
_atom_site_refinement_flags_posn
_atom_site_refinement_flags_adp
_atom_site_refinement_flags_occupancy
_atom_site_disorder_assembly
_atom_site_disorder_group
Br1 Br 0.57850(3) 0.73832(6) 0.20838(2) 0.02760(10) Uani 1 1 d . . . . .
N1 N 0.2877(3) 0.0473(6) -0.03388(10) 0.0325(5) Uani 1 1 d . . . . .
C1 C 0.2547(3) 0.3525(6) 0.06770(11) 0.0244(4) Uani 1 1 d . . . . .
C2 C 0.4052(3) 0.4407(6) 0.10450(11) 0.0238(4) Uani 1 1 d . . . . .
H2 H 0.5218 0.3867 0.0932 0.029 Uiso 1 1 calc R U . . .
C3 C 0.3784(3) 0.6087(6) 0.15775(11) 0.0235(4) Uani 1 1 d . . . . .
C4 C 0.2088(3) 0.6911(6) 0.17523(12) 0.0263(5) Uani 1 1 d . . . . .
H4 H 0.1939 0.8078 0.2120 0.032 Uiso 1 1 calc R U . . .
C5 C 0.0614(3) 0.6000(7) 0.13810(12) 0.0292(5) Uani 1 1 d . . . . .
H5 H -0.0550 0.6545 0.1496 0.035 Uiso 1 1 calc R U . . .
C6 C 0.0830(3) 0.4307(6) 0.08461(12) 0.0279(5) Uani 1 1 d . . . . .
H6 H -0.0180 0.3678 0.0595 0.033 Uiso 1 1 calc R U . . .
C7 C 0.2762(3) 0.1802(7) 0.01113(12) 0.0273(5) Uani 1 1 d . . . . .

loop_
_atom_site_aniso_label
_atom_site_aniso_U_11
_atom_site_aniso_U_22
_atom_site_aniso_U_33
_atom_site_aniso_U_23
_atom_site_aniso_U_13
_atom_site_aniso_U_12
Br1 0.02254(14) 0.02807(15) 0.03161(15) -0.00306(9) -0.00355(9) -0.00049(9)
N1 0.0231(9) 0.0372(12) 0.0366(12) -0.0014(10) -0.0031(8) 0.0006(9)
C1 0.0201(10) 0.0246(10) 0.0283(11) 0.0025(9) -0.0018(8) 0.0001(9)
C2 0.0180(9) 0.0228(11) 0.0306(12) 0.0013(9) 0.0002(8) 0.0006(8)
C3 0.0191(10) 0.0219(11) 0.0291(11) 0.0007(9) -0.0032(8) -0.0004(8)
C4 0.0237(11) 0.0267(12) 0.0286(12) 0.0018(9) 0.0025(9) 0.0027(9)
C5 0.0174(10) 0.0320(13) 0.0383(14) 0.0026(11) 0.0020(9) 0.0029(9)
C6 0.0184(10) 0.0302(13) 0.0344(13) 0.0049(10) -0.0032(9) -0.0007(9)
C7 0.0204(10) 0.0275(11) 0.0333(13) 0.0023(9) -0.0033(9) 0.0002(9)

loop_
_atom_type_symbol
_atom_type_description
_atom_type_scat_dispersion_real
_atom_type_scat_dispersion_imag
_atom_type_scat_source
C C 0.0033 0.0016 'International Tables Vol C Tables 4.2.6.8 and 6.1.1.4'
H H 0.0000 0.0000 'International Tables Vol C Tables 4.2.6.8 and 6.1.1.4'
Br Br -0.2901 2.4595 'International Tables Vol C Tables 4.2.6.8 and 6.1.1.4'
N N 0.0061 0.0033 'International Tables Vol C Tables 4.2.6.8 and 6.1.1.4'

loop_
_geom_angle_atom_site_label_1
_geom_angle_atom_site_label_2
_geom_angle_atom_site_label_3
_geom_angle
_geom_angle_site_symmetry_1
_geom_angle_site_symmetry_3
_geom_angle_publ_flag
C6 C1 C2 121.0(2) . . ?
C6 C1 C7 119.2(2) . . ?
C2 C1 C7 119.8(2) . . ?
C3 C2 C1 117.8(2) . . ?
C3 C2 H2 121.1 . . ?
C1 C2 H2 121.1 . . ?
C2 C3 C4 122.1(2) . . ?
C2 C3 Br1 119.25(17) . . ?
C4 C3 Br1 118.63(19) . . ?
C5 C4 C3 119.0(2) . . ?
C5 C4 H4 120.5 . . ?
C3 C4 H4 120.5 . . ?
C6 C5 C4 120.5(2) . . ?
C6 C5 H5 119.8 . . ?
C4 C5 H5 119.8 . . ?
C5 C6 C1 119.6(2) . . ?
C5 C6 H6 120.2 . . ?
C1 C6 H6 120.2 . . ?
N1 C7 C1 177.8(3) . . ?

loop_
_geom_bond_atom_site_label_1
_geom_bond_atom_site_label_2
_geom_bond_distance
_geom_bond_site_symmetry_2
_geom_bond_publ_flag
Br1 C3 1.897(2) . ?
N1 C7 1.137(3) . ?
C1 C6 1.399(3) . ?
C1 C2 1.402(3) . ?
C1 C7 1.447(4) . ?
C2 C3 1.382(3) . ?
C2 H2 0.9500 . ?
C3 C4 1.392(3) . ?
C4 C5 1.391(4) . ?
C4 H4 0.9500 . ?
C5 C6 1.382(4) . ?
C5 H5 0.9500 . ?
C6 H6 0.9500 . ?

loop_
_geom_torsion_atom_site_label_1
_geom_torsion_atom_site_label_2
_geom_torsion_atom_site_label_3
_geom_torsion_atom_site_label_4
_geom_torsion
_geom_torsion_site_symmetry_1
_geom_torsion_site_symmetry_2
_geom_torsion_site_symmetry_3
_geom_torsion_site_symmetry_4
_geom_torsion_publ_flag
C6 C1 C2 C3 -0.4(4) . . . . ?
C7 C1 C2 C3 179.2(2) . . . . ?
C1 C2 C3 C4 -0.1(4) . . . . ?
C1 C2 C3 Br1 -179.14(18) . . . . ?
C2 C3 C4 C5 0.3(4) . . . . ?
Br1 C3 C4 C5 179.38(19) . . . . ?
C3 C4 C5 C6 -0.1(4) . . . . ?
C4 C5 C6 C1 -0.4(4) . . . . ?
C2 C1 C6 C5 0.6(4) . . . . ?
C7 C1 C6 C5 -179.0(2) . . . . ?
